data_4515763
loop_
_publ_author_name
'Guo, Wengang'
'Li, Lu'
'Ding, Qian'
'Lin, Xiangfeng'
'Liu, Xianghui'
'Wang, Kai'
'Liu, Yan'
'Fan, Hongjun'
'Li, Can'

_publ_section_title
;
 Synthesis of Chiral Trispirocyclic Oxindoles via
 Organic-Base/Au(I)-Catalyzed Sequential Reactions
;
_journal_issue 11
_journal_name_full 'ACS Catalysis'
_journal_page_first 10180
_journal_paper_doi 10.1021/acscatal.8b02157
_journal_volume 8
_journal_year 2018
_chemical_absolute_configuration rmad
_chemical_formula_moiety 'C27 H26 Cl F N4 O7, H2 O'
_chemical_formula_sum 'C27 H28 Cl F N4 O8'
_chemical_formula_weight 590.98
_space_group_crystal_system orthorhombic
_space_group_IT_number 19
_space_group_name_Hall 'P 2ac 2ab'
_space_group_name_H-M_alt 'P 21 21 21'
_atom_sites_solution_hydrogens mixed
_atom_sites_solution_primary direct
_audit_creation_date 2015-01-09
_audit_creation_method
;
Olex2 1.2
(compiled 2014.07.22 svn.r2960 for OlexSys, GUI svn.r4862)
;
_cell_angle_alpha 90
_cell_angle_beta 90
_cell_angle_gamma 90
_cell_formula_units_Z 4
_cell_length_a 12.2999(13)
_cell_length_b 14.3668(16)
_cell_length_c 15.8349(18)
_cell_measurement_reflns_used 3346
_cell_measurement_temperature 130
_cell_measurement_theta_max 20.38
_cell_measurement_theta_min 2.53
_cell_volume 2798.2(5)
_computing_cell_refinement 'SAINT v7.68A (Bruker, 2009)'
_computing_data_reduction 'SAINT v7.68A (Bruker, 2009)'
_computing_molecular_graphics 'Olex2 (Dolomanov et al., 2009)'
_computing_publication_material 'Olex2 (Dolomanov et al., 2009)'
_computing_structure_refinement 'XL (Sheldrick, 2008)'
_computing_structure_solution 'ShelXS (Sheldrick, 2008)'
_diffrn_ambient_temperature 130
_diffrn_measured_fraction_theta_full 1.000
_diffrn_measured_fraction_theta_max 0.997
_diffrn_measurement_device_type 'Bruker APEX-II CCD'
_diffrn_measurement_method '\f and \w scans'
_diffrn_radiation_monochromator graphite
_diffrn_radiation_type MoK\a
_diffrn_radiation_wavelength 0.71073
_diffrn_reflns_av_R_equivalents 0.0771
_diffrn_reflns_av_unetI/netI 0.0903
_diffrn_reflns_Laue_measured_fraction_full 1.000
_diffrn_reflns_Laue_measured_fraction_max 0.997
_diffrn_reflns_limit_h_max 17
_diffrn_reflns_limit_h_min -17
_diffrn_reflns_limit_k_max 20
_diffrn_reflns_limit_k_min -20
_diffrn_reflns_limit_l_max 22
_diffrn_reflns_limit_l_min -21
_diffrn_reflns_number 28503
_diffrn_reflns_point_group_measured_fraction_full 1.000
_diffrn_reflns_point_group_measured_fraction_max 0.996
_diffrn_reflns_theta_full 26.000
_diffrn_reflns_theta_max 30.677
_diffrn_reflns_theta_min 1.914
_diffrn_standards_number 0
_exptl_absorpt_coefficient_mu 0.200
_exptl_absorpt_correction_T_max 0.7461
_exptl_absorpt_correction_T_min 0.6483
_exptl_absorpt_correction_type multi-scan
_exptl_absorpt_process_details
;
SADABS-2008/1 (Bruker,2008) was used for absorption correction.
wR2(int) was 0.0877 before and 0.0696 after correction.
The Ratio of minimum to maximum transmission is 0.8689.
The \l/2 correction factor is 0.0015.
;
_exptl_crystal_colour colourless
_exptl_crystal_density_diffrn 1.403
_exptl_crystal_description block
_exptl_crystal_F_000 1232
_exptl_crystal_size_max 0.18
_exptl_crystal_size_mid 0.12
_exptl_crystal_size_min 0.08
_refine_diff_density_max 1.345
_refine_diff_density_min -0.683
_refine_diff_density_rms 0.078
_refine_ls_abs_structure_details
;
 Flack x determined using 1977 quotients [(I+)-(I-)]/[(I+)+(I-)]
 (Parsons, Flack and Wagner, Acta Cryst. B69 (2013) 249-259).
;
_refine_ls_abs_structure_Flack 0.09(5)
_refine_ls_extinction_method none
_refine_ls_goodness_of_fit_ref 1.031
_refine_ls_hydrogen_treatment constr
_refine_ls_matrix_type full
_refine_ls_number_parameters 378
_refine_ls_number_reflns 8639
_refine_ls_number_restraints 0
_refine_ls_restrained_S_all 1.031
_refine_ls_R_factor_all 0.1043
_refine_ls_R_factor_gt 0.0670
_refine_ls_shift/su_max 0.001
_refine_ls_shift/su_mean 0.000
_refine_ls_structure_factor_coef Fsqd
_refine_ls_weighting_details 'w=1/[\s^2^(Fo^2^)+(0.1011P)^2^] where P=(Fo^2^+2Fc^2^)/3'
_refine_ls_weighting_scheme calc
_refine_ls_wR_factor_gt 0.1690
_refine_ls_wR_factor_ref 0.1906
_reflns_Friedel_coverage 0.804
_reflns_Friedel_fraction_full 1.000
_reflns_Friedel_fraction_max 0.995
_reflns_number_gt 5898
_reflns_number_total 8639
_reflns_threshold_expression 'I > 2\s(I)'
_cod_data_source_file cs8b02157_si_004.cif
_cod_data_source_block mo_dm15030_0m
_cod_database_code 4515763
_shelxl_version_number 2014-3
_shelx_space_group_comment
;
The symmetry employed for this shelxl refinement is uniquely defined
by the following loop, which should always be used as a source of
symmetry information in preference to the above space-group names.
They are only intended as comments.
;
_shelx_estimated_absorpt_t_max 0.984
_shelx_estimated_absorpt_t_min 0.965
_olex2_refinement_description
;
1. Fixed Uiso
 At 1.2 times of:
  All C(H) groups, All C(H,H) groups, All N(H) groups
 At 1.5 times of:
  All C(H,H,H) groups, All O(H,H) groups
2.a Free rotating group:
 O8(H8A,H8B)
2.b Secondary CH2 refined with riding coordinates:
 C10(H10A,H10B), C13(H13A,H13B)
2.c Aromatic/amide H refined with riding coordinates:
 N2(H2), C4(H4), C5(H5), C7(H7), C17(H17), C18(H18), C20(H20)
2.d Idealised Me refined as rotating group:
 C9(H9A,H9B,H9C), C22(H22A,H22B,H22C), C25(H25A,H25B,H25C), C26(H26A,H26B,
 H26C), C27(H27A,H27B,H27C)
;
_olex2_submission_special_instructions 'No special instructions were received'

loop_
_space_group_symop_operation_xyz
'x, y, z'
'x+1/2, -y+1/2, -z'
'-x, y+1/2, -z+1/2'
'-x+1/2, -y, z+1/2'

loop_
_atom_site_label
_atom_site_type_symbol
_atom_site_fract_x
_atom_site_fract_y
_atom_site_fract_z
_atom_site_U_iso_or_equiv
_atom_site_adp_type
_atom_site_occupancy
_atom_site_site_symmetry_order
_atom_site_calc_flag
_atom_site_refinement_flags_posn
Cl1 Cl -0.39091(10) -0.77615(9) -0.14587(9) 0.0416(3) Uani 1 1 d .
F1 F -0.1593(3) -1.70136(18) -0.0033(3) 0.0550(10) Uani 1 1 d .
O1 O -0.1041(3) -1.2444(2) 0.1410(2) 0.0290(7) Uani 1 1 d .
O2 O -0.4333(3) -1.1591(2) 0.0464(2) 0.0331(7) Uani 1 1 d .
O3 O -0.2831(2) -1.13913(19) -0.0259(2) 0.0241(6) Uani 1 1 d .
O4 O -0.0770(3) -1.03103(19) -0.03566(18) 0.0263(7) Uani 1 1 d .
O5 O 0.0837(3) -1.1022(2) -0.1686(2) 0.0296(7) Uani 1 1 d .
O6 O -0.2596(3) -1.2190(2) -0.2158(2) 0.0286(7) Uani 1 1 d .
O7 O -0.1475(3) -1.1092(2) -0.26889(18) 0.0295(7) Uani 1 1 d .
N1 N -0.0925(3) -1.4007(2) 0.1197(2) 0.0262(8) Uani 1 1 d .
N2 N -0.3129(3) -1.2756(2) 0.0499(2) 0.0214(7) Uani 1 1 d .
H2 H -0.3575 -1.3077 0.0822 0.026 Uiso 1 1 calc R
N3 N -0.1534(3) -1.1271(2) -0.1317(2) 0.0225(7) Uani 1 1 d .
N4 N 0.0238(3) -0.9597(2) -0.2154(2) 0.0248(8) Uani 1 1 d .
C1 C -0.1297(3) -1.3142(3) 0.1028(2) 0.0218(8) Uani 1 1 d .
C2 C -0.2103(3) -1.3196(3) 0.0284(2) 0.0182(7) Uani 1 1 d .
C3 C -0.2177(3) -1.4235(3) 0.0144(3) 0.0215(8) Uani 1 1 d .
C4 C -0.2761(4) -1.4747(3) -0.0416(3) 0.0285(9) Uani 1 1 d .
H4 H -0.3287 -1.4455 -0.0766 0.034 Uiso 1 1 calc R
C5 C -0.2585(4) -1.5698(3) -0.0476(4) 0.0376(12) Uani 1 1 d .
H5 H -0.2986 -1.6068 -0.0864 0.045 Uiso 1 1 calc R
C6 C -0.1802(5) -1.6097(3) 0.0049(4) 0.0394(12) Uani 1 1 d .
C7 C -0.1216(4) -1.5607(3) 0.0635(3) 0.0322(10) Uani 1 1 d .
H7 H -0.0699 -1.5898 0.0993 0.039 Uiso 1 1 calc R
C8 C -0.1423(4) -1.4667(3) 0.0671(3) 0.0261(9) Uani 1 1 d .
C9 C -0.0095(4) -1.4217(4) 0.1818(4) 0.0389(12) Uani 1 1 d .
H9A H -0.0342 -1.4729 0.2179 0.058 Uiso 1 1 calc GR
H9B H 0.0043 -1.3665 0.2164 0.058 Uiso 1 1 calc GR
H9C H 0.0576 -1.4400 0.1529 0.058 Uiso 1 1 calc GR
C10 C -0.1684(3) -1.2742(3) -0.0522(2) 0.0185(7) Uani 1 1 d .
H10A H -0.0918 -1.2929 -0.0610 0.022 Uiso 1 1 calc R
H10B H -0.2112 -1.2977 -0.1007 0.022 Uiso 1 1 calc R
C11 C -0.3469(3) -1.1909(3) 0.0256(3) 0.0224(8) Uani 1 1 d .
C12 C -0.1751(3) -1.1690(3) -0.0507(2) 0.0188(7) Uani 1 1 d .
C13 C -0.0901(3) -1.1196(3) 0.0031(3) 0.0212(8) Uani 1 1 d .
H13A H -0.1156 -1.1128 0.0621 0.025 Uiso 1 1 calc R
H13B H -0.0207 -1.1545 0.0031 0.025 Uiso 1 1 calc R
C14 C -0.0935(4) -1.0400(3) -0.1233(2) 0.0224(8) Uani 1 1 d .
C15 C 0.0161(4) -1.0408(3) -0.1717(3) 0.0241(9) Uani 1 1 d .
C16 C -0.0719(4) -0.9065(3) -0.2067(3) 0.0235(8) Uani 1 1 d .
C17 C -0.0963(4) -0.8205(3) -0.2412(3) 0.0274(9) Uani 1 1 d .
H17 H -0.0463 -0.7894 -0.2773 0.033 Uiso 1 1 calc R
C18 C -0.1963(4) -0.7812(3) -0.2212(3) 0.0270(9) Uani 1 1 d .
H18 H -0.2146 -0.7215 -0.2428 0.032 Uiso 1 1 calc R
C19 C -0.2694(4) -0.8281(3) -0.1704(3) 0.0277(9) Uani 1 1 d .
C20 C -0.2457(4) -0.9147(3) -0.1362(3) 0.0262(9) Uani 1 1 d .
H20 H -0.2960 -0.9463 -0.1009 0.031 Uiso 1 1 calc R
C21 C -0.1466(4) -0.9525(3) -0.1555(3) 0.0232(8) Uani 1 1 d .
C22 C 0.1135(4) -0.9372(3) -0.2701(3) 0.0351(11) Uani 1 1 d .
H22A H 0.1727 -0.9817 -0.2608 0.053 Uiso 1 1 calc GR
H22B H 0.1391 -0.8741 -0.2576 0.053 Uiso 1 1 calc GR
H22C H 0.0896 -0.9405 -0.3291 0.053 Uiso 1 1 calc GR
C23 C -0.1941(4) -1.1572(3) -0.2077(3) 0.0235(8) Uani 1 1 d .
C24 C -0.1774(4) -1.1241(3) -0.3592(3) 0.0327(10) Uani 1 1 d .
C25 C -0.2950(6) -1.1020(5) -0.3719(4) 0.0563(16) Uani 1 1 d .
H25A H -0.3111 -1.0997 -0.4324 0.084 Uiso 1 1 calc GR
H25B H -0.3115 -1.0415 -0.3463 0.084 Uiso 1 1 calc GR
H25C H -0.3395 -1.1503 -0.3452 0.084 Uiso 1 1 calc GR
C26 C -0.1035(7) -1.0554(5) -0.4024(4) 0.070(2) Uani 1 1 d .
H26A H -0.0276 -1.0713 -0.3904 0.104 Uiso 1 1 calc GR
H26B H -0.1189 -0.9926 -0.3814 0.104 Uiso 1 1 calc GR
H26C H -0.1160 -1.0575 -0.4635 0.104 Uiso 1 1 calc GR
C27 C -0.1494(5) -1.2206(4) -0.3854(3) 0.0469(13) Uani 1 1 d .
H27A H -0.0726 -1.2328 -0.3731 0.070 Uiso 1 1 calc GR
H27B H -0.1623 -1.2278 -0.4462 0.070 Uiso 1 1 calc GR
H27C H -0.1948 -1.2649 -0.3543 0.070 Uiso 1 1 calc GR
O8 O -0.5789(4) -0.8653(3) -0.2961(4) 0.0644(13) Uani 1 1 d .
H8A H -0.5244 -0.8375 -0.3175 0.097 Uiso 1 1 d G
H8B H -0.6215 -0.8256 -0.2741 0.097 Uiso 1 1 d G

loop_
_atom_site_aniso_label
_atom_site_aniso_U_11
_atom_site_aniso_U_22
_atom_site_aniso_U_33
_atom_site_aniso_U_23
_atom_site_aniso_U_13
_atom_site_aniso_U_12
Cl1 0.0396(7) 0.0400(6) 0.0453(7) -0.0015(6) 0.0000(6) 0.0014(5)
F1 0.073(2) 0.0156(13) 0.076(2) -0.0025(14) 0.010(2) 0.0009(14)
O1 0.0398(18) 0.0242(14) 0.0230(15) 0.0020(12) -0.0019(14) -0.0035(13)
O2 0.0209(15) 0.0307(16) 0.048(2) 0.0001(15) 0.0047(15) 0.0047(13)
O3 0.0245(15) 0.0193(13) 0.0284(15) 0.0030(12) 0.0045(13) 0.0042(12)
O4 0.0446(18) 0.0194(13) 0.0149(13) 0.0020(11) -0.0009(13) -0.0090(13)
O5 0.0361(17) 0.0242(14) 0.0283(16) 0.0066(12) -0.0002(14) 0.0001(14)
O6 0.0332(16) 0.0267(15) 0.0258(15) 0.0023(13) -0.0080(13) -0.0103(14)
O7 0.0461(19) 0.0254(15) 0.0169(14) 0.0027(12) -0.0020(13) -0.0111(14)
N1 0.0258(18) 0.0241(16) 0.0288(18) 0.0050(14) -0.0042(15) 0.0018(15)
N2 0.0202(16) 0.0196(15) 0.0244(17) 0.0031(14) 0.0060(13) 0.0012(13)
N3 0.0307(18) 0.0191(14) 0.0176(15) 0.0029(13) -0.0018(14) -0.0087(14)
N4 0.0297(19) 0.0216(16) 0.0229(17) 0.0058(14) 0.0020(15) -0.0047(15)
C1 0.023(2) 0.0227(18) 0.0197(19) 0.0045(15) 0.0028(15) 0.0001(16)
C2 0.0198(17) 0.0168(16) 0.0179(17) 0.0030(14) 0.0020(14) -0.0007(15)
C3 0.0207(19) 0.0163(17) 0.028(2) 0.0049(15) 0.0053(16) -0.0005(15)
C4 0.029(2) 0.0223(19) 0.034(2) 0.0025(18) 0.001(2) -0.0022(17)
C5 0.045(3) 0.022(2) 0.046(3) -0.002(2) 0.007(3) -0.010(2)
C6 0.048(3) 0.019(2) 0.050(3) 0.002(2) 0.012(3) -0.003(2)
C7 0.031(2) 0.024(2) 0.042(3) 0.0098(19) 0.004(2) 0.0039(18)
C8 0.027(2) 0.0217(18) 0.030(2) 0.0063(17) 0.0071(18) -0.0005(17)
C9 0.037(3) 0.036(3) 0.043(3) 0.012(2) -0.017(2) 0.006(2)
C10 0.0203(18) 0.0144(15) 0.0206(18) 0.0021(14) 0.0038(15) -0.0027(14)
C11 0.0213(18) 0.0215(18) 0.0243(19) -0.0023(15) 0.0011(16) -0.0019(16)
C12 0.0239(19) 0.0163(16) 0.0163(17) 0.0019(14) 0.0013(15) -0.0006(15)
C13 0.027(2) 0.0181(17) 0.0182(18) 0.0004(14) 0.0012(16) -0.0057(16)
C14 0.033(2) 0.0166(16) 0.0177(18) 0.0016(14) 0.0015(16) -0.0064(16)
C15 0.031(2) 0.0215(19) 0.0204(19) 0.0007(16) -0.0034(17) -0.0045(17)
C16 0.031(2) 0.0203(18) 0.0196(19) 0.0027(15) -0.0015(17) -0.0046(17)
C17 0.037(2) 0.0211(19) 0.024(2) 0.0048(16) -0.0021(19) -0.0056(18)
C18 0.038(2) 0.0187(18) 0.024(2) 0.0009(16) -0.0064(18) -0.0034(18)
C19 0.033(2) 0.0233(19) 0.027(2) -0.0031(17) -0.0033(18) 0.0040(18)
C20 0.036(2) 0.0215(18) 0.0213(19) -0.0020(16) 0.0024(18) -0.0079(17)
C21 0.035(2) 0.0170(16) 0.0177(18) -0.0004(14) 0.0003(17) -0.0048(16)
C22 0.035(3) 0.031(2) 0.039(3) 0.009(2) 0.009(2) -0.005(2)
C23 0.034(2) 0.0183(18) 0.0188(19) 0.0019(15) -0.0027(17) 0.0028(17)
C24 0.050(3) 0.035(2) 0.0133(18) 0.0032(18) -0.006(2) -0.006(2)
C25 0.072(4) 0.060(4) 0.037(3) 0.010(3) -0.020(3) 0.018(3)
C26 0.104(6) 0.084(5) 0.021(3) 0.014(3) -0.006(3) -0.047(5)
C27 0.059(3) 0.055(3) 0.027(2) -0.010(2) -0.004(2) 0.006(3)
O8 0.048(3) 0.049(2) 0.096(4) 0.002(3) 0.001(3) -0.004(2)

loop_
_atom_type_symbol
_atom_type_description
_atom_type_scat_dispersion_real
_atom_type_scat_dispersion_imag
_atom_type_scat_source
C C 0.0033 0.0016 'International Tables Vol C Tables 4.2.6.8 and 6.1.1.4'
H H 0.0000 0.0000 'International Tables Vol C Tables 4.2.6.8 and 6.1.1.4'
Cl Cl 0.1484 0.1585 'International Tables Vol C Tables 4.2.6.8 and 6.1.1.4'
F F 0.0171 0.0103 'International Tables Vol C Tables 4.2.6.8 and 6.1.1.4'
N N 0.0061 0.0033 'International Tables Vol C Tables 4.2.6.8 and 6.1.1.4'
O O 0.0106 0.0060 'International Tables Vol C Tables 4.2.6.8 and 6.1.1.4'

loop_
_geom_angle_atom_site_label_1
_geom_angle_atom_site_label_2
_geom_angle_atom_site_label_3
_geom_angle
C11 O3 C12 122.1(3)
C14 O4 C13 109.1(3)
C23 O7 C24 121.5(3)
C1 N1 C8 110.8(4)
C1 N1 C9 124.4(4)
C8 N1 C9 124.7(4)
C2 N2 H2 116.7
C11 N2 H2 116.7
C11 N2 C2 126.7(3)
C12 N3 C14 111.8(3)
C23 N3 C12 125.5(3)
C23 N3 C14 122.2(3)
C15 N4 C16 111.0(4)
C15 N4 C22 123.5(4)
C16 N4 C22 125.2(4)
O1 C1 N1 125.0(4)
O1 C1 C2 126.1(4)
N1 C1 C2 108.8(3)
N2 C2 C1 110.9(3)
N2 C2 C3 114.3(3)
N2 C2 C10 107.7(3)
C3 C2 C1 101.5(3)
C3 C2 C10 108.7(3)
C10 C2 C1 113.7(3)
C4 C3 C2 131.4(4)
C4 C3 C8 120.1(4)
C8 C3 C2 108.2(4)
C3 C4 H4 120.1
C3 C4 C5 119.7(5)
C5 C4 H4 120.1
C4 C5 H5 120.9
C4 C5 C6 118.1(5)
C6 C5 H5 120.9
F1 C6 C5 118.4(5)
F1 C6 C7 117.8(5)
C7 C6 C5 123.8(4)
C6 C7 H7 122.1
C6 C7 C8 115.8(5)
C8 C7 H7 122.1
C3 C8 N1 110.2(4)
C7 C8 N1 127.4(4)
C7 C8 C3 122.4(4)
N1 C9 H9A 109.5
N1 C9 H9B 109.5
N1 C9 H9C 109.5
H9A C9 H9B 109.5
H9A C9 H9C 109.5
H9B C9 H9C 109.5
C2 C10 H10A 108.9
C2 C10 H10B 108.9
H10A C10 H10B 107.7
C12 C10 C2 113.3(3)
C12 C10 H10A 108.9
C12 C10 H10B 108.9
O2 C11 O3 117.9(4)
O2 C11 N2 122.7(4)
N2 C11 O3 119.4(4)
O3 C12 C10 110.5(3)
O3 C12 C13 109.8(3)
N3 C12 O3 106.7(3)
N3 C12 C10 113.1(3)
N3 C12 C13 100.1(3)
C10 C12 C13 115.9(3)
O4 C13 C12 104.7(3)
O4 C13 H13A 110.8
O4 C13 H13B 110.8
C12 C13 H13A 110.8
C12 C13 H13B 110.8
H13A C13 H13B 108.9
O4 C14 N3 103.9(3)
O4 C14 C15 111.2(4)
O4 C14 C21 108.6(3)
N3 C14 C15 112.9(3)
N3 C14 C21 117.8(4)
C21 C14 C15 102.5(3)
O5 C15 N4 126.7(4)
O5 C15 C14 125.5(4)
N4 C15 C14 107.8(4)
C17 C16 N4 128.8(4)
C17 C16 C21 120.7(4)
C21 C16 N4 110.5(4)
C16 C17 H17 121.2
C16 C17 C18 117.7(4)
C18 C17 H17 121.2
C17 C18 H18 119.6
C19 C18 C17 120.7(4)
C19 C18 H18 119.6
C18 C19 Cl1 119.2(3)
C18 C19 C20 121.8(4)
C20 C19 Cl1 119.0(4)
C19 C20 H20 121.4
C21 C20 C19 117.1(4)
C21 C20 H20 121.4
C16 C21 C14 107.9(4)
C20 C21 C14 129.9(4)
C20 C21 C16 122.0(4)
N4 C22 H22A 109.5
N4 C22 H22B 109.5
N4 C22 H22C 109.5
H22A C22 H22B 109.5
H22A C22 H22C 109.5
H22B C22 H22C 109.5
O6 C23 O7 126.7(4)
O6 C23 N3 124.6(4)
O7 C23 N3 108.7(4)
O7 C24 C25 109.6(4)
O7 C24 C26 101.1(4)
C25 C24 C26 112.6(5)
C27 C24 O7 110.1(4)
C27 C24 C25 112.6(5)
C27 C24 C26 110.2(5)
C24 C25 H25A 109.5
C24 C25 H25B 109.5
C24 C25 H25C 109.5
H25A C25 H25B 109.5
H25A C25 H25C 109.5
H25B C25 H25C 109.5
C24 C26 H26A 109.5
C24 C26 H26B 109.5
C24 C26 H26C 109.5
H26A C26 H26B 109.5
H26A C26 H26C 109.5
H26B C26 H26C 109.5
C24 C27 H27A 109.5
C24 C27 H27B 109.5
C24 C27 H27C 109.5
H27A C27 H27B 109.5
H27A C27 H27C 109.5
H27B C27 H27C 109.5
H8A O8 H8B 109.5

loop_
_geom_bond_atom_site_label_1
_geom_bond_atom_site_label_2
_geom_bond_distance
Cl1 C19 1.715(5)
F1 C6 1.348(5)
O1 C1 1.213(5)
O2 C11 1.204(5)
O3 C11 1.354(5)
O3 C12 1.450(5)
O4 C13 1.421(5)
O4 C14 1.409(5)
O5 C15 1.213(5)
O6 C23 1.206(5)
O7 C23 1.319(5)
O7 C24 1.492(5)
N1 C1 1.351(5)
N1 C8 1.404(6)
N1 C9 1.449(6)
N2 H2 0.8800
N2 C2 1.453(5)
N2 C11 1.342(5)
N3 C12 1.442(5)
N3 C14 1.458(5)
N3 C23 1.374(5)
N4 C15 1.357(5)
N4 C16 1.410(6)
N4 C22 1.439(6)
C1 C2 1.542(6)
C2 C3 1.512(5)
C2 C10 1.523(5)
C3 C4 1.358(6)
C3 C8 1.392(6)
C4 H4 0.9500
C4 C5 1.386(6)
C5 H5 0.9500
C5 C6 1.395(8)
C6 C7 1.369(8)
C7 H7 0.9500
C7 C8 1.375(6)
C9 H9A 0.9800
C9 H9B 0.9800
C9 H9C 0.9800
C10 H10A 0.9900
C10 H10B 0.9900
C10 C12 1.514(5)
C12 C13 1.524(6)
C13 H13A 0.9900
C13 H13B 0.9900
C14 C15 1.551(6)
C14 C21 1.505(6)
C16 C17 1.384(6)
C16 C21 1.392(6)
C17 H17 0.9500
C17 C18 1.391(7)
C18 H18 0.9500
C18 C19 1.382(7)
C19 C20 1.388(6)
C20 H20 0.9500
C20 C21 1.369(6)
C22 H22A 0.9800
C22 H22B 0.9800
C22 H22C 0.9800
C24 C25 1.494(9)
C24 C26 1.505(8)
C24 C27 1.489(7)
C25 H25A 0.9800
C25 H25B 0.9800
C25 H25C 0.9800
C26 H26A 0.9800
C26 H26B 0.9800
C26 H26C 0.9800
C27 H27A 0.9800
C27 H27B 0.9800
C27 H27C 0.9800
O8 H8A 0.8500
O8 H8B 0.8501

loop_
_geom_hbond_atom_site_label_D
_geom_hbond_atom_site_label_H
_geom_hbond_atom_site_label_A
_geom_hbond_distance_DH
_geom_hbond_distance_HA
_geom_hbond_distance_DA
_geom_hbond_angle_DHA
_geom_hbond_site_symmetry_A
N2 H2 O5 0.88 2.02 2.869(5) 162.5 2_425
O8 H8B O6 0.85 2.12 2.899(6) 151.4 3_454

loop_
_geom_torsion_atom_site_label_1
_geom_torsion_atom_site_label_2
_geom_torsion_atom_site_label_3
_geom_torsion_atom_site_label_4
_geom_torsion
Cl1 C19 C20 C21 -178.3(3)
F1 C6 C7 C8 177.3(4)
O1 C1 C2 N2 -52.2(5)
O1 C1 C2 C3 -174.1(4)
O1 C1 C2 C10 69.4(5)
O3 C12 C13 O4 -81.8(4)
O4 C14 C15 O5 68.1(5)
O4 C14 C15 N4 -110.0(4)
O4 C14 C21 C16 112.0(4)
O4 C14 C21 C20 -62.7(6)
N1 C1 C2 N2 127.1(4)
N1 C1 C2 C3 5.1(4)
N1 C1 C2 C10 -111.4(4)
N2 C2 C3 C4 59.8(6)
N2 C2 C3 C8 -125.5(4)
N2 C2 C10 C12 46.2(4)
N3 C12 C13 O4 30.2(4)
N3 C14 C15 O5 -48.2(6)
N3 C14 C15 N4 133.7(4)
N3 C14 C21 C16 -130.3(4)
N3 C14 C21 C20 55.0(6)
N4 C16 C17 C18 -178.4(4)
N4 C16 C21 C14 3.8(5)
N4 C16 C21 C20 179.0(4)
C1 N1 C8 C3 -1.6(5)
C1 N1 C8 C7 176.9(4)
C1 C2 C3 C4 179.3(4)
C1 C2 C3 C8 -6.0(4)
C1 C2 C10 C12 -77.2(4)
C2 N2 C11 O2 -179.7(4)
C2 N2 C11 O3 1.6(6)
C2 C3 C4 C5 172.6(4)
C2 C3 C8 N1 5.0(5)
C2 C3 C8 C7 -173.6(4)
C2 C10 C12 O3 -50.4(4)
C2 C10 C12 N3 -169.9(3)
C2 C10 C12 C13 75.3(4)
C3 C2 C10 C12 170.5(3)
C3 C4 C5 C6 -0.1(7)
C4 C3 C8 N1 -179.6(4)
C4 C3 C8 C7 1.8(7)
C4 C5 C6 F1 -177.1(5)
C4 C5 C6 C7 1.6(8)
C5 C6 C7 C8 -1.4(8)
C6 C7 C8 N1 -178.7(4)
C6 C7 C8 C3 -0.3(7)
C8 N1 C1 O1 176.8(4)
C8 N1 C1 C2 -2.5(5)
C8 C3 C4 C5 -1.6(7)
C9 N1 C1 O1 -5.4(7)
C9 N1 C1 C2 175.4(4)
C9 N1 C8 C3 -179.4(4)
C9 N1 C8 C7 -0.9(7)
C10 C2 C3 C4 -60.6(6)
C10 C2 C3 C8 114.1(4)
C10 C12 C13 O4 152.1(3)
C11 O3 C12 N3 152.5(4)
C11 O3 C12 C10 29.2(5)
C11 O3 C12 C13 -99.9(4)
C11 N2 C2 C1 102.3(5)
C11 N2 C2 C3 -143.6(4)
C11 N2 C2 C10 -22.7(5)
C12 O3 C11 O2 176.5(4)
C12 O3 C11 N2 -4.8(6)
C12 N3 C14 O4 1.4(5)
C12 N3 C14 C15 122.0(4)
C12 N3 C14 C21 -118.8(4)
C12 N3 C23 O6 5.4(7)
C12 N3 C23 O7 -172.9(4)
C13 O4 C14 N3 19.4(4)
C13 O4 C14 C15 -102.3(4)
C13 O4 C14 C21 145.7(4)
C14 O4 C13 C12 -32.0(4)
C14 N3 C12 O3 95.0(4)
C14 N3 C12 C10 -143.3(4)
C14 N3 C12 C13 -19.4(4)
C14 N3 C23 O6 -166.3(4)
C14 N3 C23 O7 15.4(6)
C15 N4 C16 C17 -179.9(4)
C15 N4 C16 C21 0.2(5)
C15 C14 C21 C16 -5.8(4)
C15 C14 C21 C20 179.6(4)
C16 N4 C15 O5 177.9(4)
C16 N4 C15 C14 -4.0(5)
C16 C17 C18 C19 -1.6(6)
C17 C16 C21 C14 -176.1(4)
C17 C16 C21 C20 -0.9(6)
C17 C18 C19 Cl1 178.9(3)
C17 C18 C19 C20 1.2(7)
C18 C19 C20 C21 -0.6(6)
C19 C20 C21 C14 174.4(4)
C19 C20 C21 C16 0.4(6)
C21 C14 C15 O5 -176.0(4)
C21 C14 C15 N4 5.9(4)
C21 C16 C17 C18 1.4(6)
C22 N4 C15 O5 4.1(7)
C22 N4 C15 C14 -177.9(4)
C22 N4 C16 C17 -6.2(7)
C22 N4 C16 C21 173.9(4)
C23 O7 C24 C25 61.2(6)
C23 O7 C24 C26 -179.7(5)
C23 O7 C24 C27 -63.2(6)
C23 N3 C12 O3 -77.4(5)
C23 N3 C12 C10 44.2(6)
C23 N3 C12 C13 168.2(4)
C23 N3 C14 O4 174.1(4)
C23 N3 C14 C15 -65.3(5)
C23 N3 C14 C21 53.9(6)
C24 O7 C23 O6 3.6(7)
C24 O7 C23 N3 -178.2(4)
